data_2201474
loop_
_publ_author_name
'Guido J. Rei\&s'
'Marek Masnyk'

_publ_section_title
;
 (2-Isopropyl-1,1-methylcyclopropanesulfonyl)benzene
;
_journal_issue 7
_journal_name_full 'Acta Crystallographica Section E'
_journal_page_first o799
_journal_page_last o801
_journal_paper_doi 10.1107/S1600536802011108
_journal_volume 58
_journal_year 2002
_chemical_formula_iupac 'C13 H18 O2 S1'
_chemical_formula_moiety 'C13 H18 O2 S1'
_chemical_formula_structural 'C13 H18 O2 S1'
_chemical_formula_sum 'C13 H18 O2 S'
_chemical_formula_weight 238.33
_chemical_name_systematic
;
(2-isopropyl-1-methyl-cyclopropanesulfonyl)-benzene
;
_space_group_IT_number 14
_symmetry_cell_setting monoclinic
_symmetry_space_group_name_Hall '-P 2yn'
_symmetry_space_group_name_H-M 'P 1 21/n 1'
_atom_sites_solution_hydrogens geom
_atom_sites_solution_primary direct
_atom_sites_solution_secondary difmap
_audit_creation_method SHELXL-97
_cell_angle_alpha 90.00
_cell_angle_beta 99.31(3)
_cell_angle_gamma 90.00
_cell_formula_units_Z 4
_cell_length_a 8.514(3)
_cell_length_b 15.212(5)
_cell_length_c 10.260(3)
_cell_measurement_reflns_used 1240
_cell_measurement_temperature 293(2)
_cell_measurement_theta_max 10.24
_cell_measurement_theta_min 4.88
_cell_volume 1311.3(7)
_computing_cell_refinement 'Crysalis RED (Kuma, 2000)'
_computing_data_collection 'CrysAlis (Kuma, 2000)'
_computing_data_reduction 'Crysalis RED'
_computing_molecular_graphics 'DIAMOND (Brandenburg, 1998)'
_computing_publication_material SHELXL97
_computing_structure_refinement 'SHELXL97 (Sheldrick, 1997)'
_computing_structure_solution 'SHELXS97 (Sheldrick, 1997)'
_diffrn_ambient_temperature 293(2)
_diffrn_measured_fraction_theta_full 0.999
_diffrn_measured_fraction_theta_max 0.999
_diffrn_measurement_device_type 'Stoe CCD'
_diffrn_measurement_method \w
_diffrn_radiation_monochromator graphite
_diffrn_radiation_source 'fine-focus sealed tube'
_diffrn_radiation_type MoK\a
_diffrn_radiation_wavelength 0.71073
_diffrn_reflns_av_R_equivalents 0.0502
_diffrn_reflns_av_sigmaI/netI 0.0225
_diffrn_reflns_limit_h_max 10
_diffrn_reflns_limit_h_min -10
_diffrn_reflns_limit_k_max 18
_diffrn_reflns_limit_k_min -18
_diffrn_reflns_limit_l_max 12
_diffrn_reflns_limit_l_min -12
_diffrn_reflns_number 22065
_diffrn_reflns_theta_full 25.04
_diffrn_reflns_theta_max 25.04
_diffrn_reflns_theta_min 2.42
_diffrn_standards_decay_% <0.1
_diffrn_standards_interval_count 0
_diffrn_standards_interval_time 0
_diffrn_standards_number 0
_exptl_absorpt_coefficient_mu 0.231
_exptl_absorpt_correction_type none
_exptl_crystal_colour colourless
_exptl_crystal_density_diffrn 1.207
_exptl_crystal_density_meas ?
_exptl_crystal_density_method 'not measured'
_exptl_crystal_description isometric
_exptl_crystal_F_000 512
_exptl_crystal_size_max 0.40
_exptl_crystal_size_mid 0.35
_exptl_crystal_size_min 0.30
_refine_diff_density_max 0.210
_refine_diff_density_min -0.281
_refine_ls_extinction_coef 0.0034(7)
_refine_ls_extinction_expression Fc^*^=kFc[1+0.001xFc^2^\l^3^/sin(2\q)]^-1/4^
_refine_ls_extinction_method SHELXL97
_refine_ls_goodness_of_fit_ref 1.020
_refine_ls_hydrogen_treatment mixed
_refine_ls_matrix_type full
_refine_ls_number_parameters 173
_refine_ls_number_reflns 2313
_refine_ls_number_restraints 0
_refine_ls_restrained_S_all 1.020
_refine_ls_R_factor_all 0.0546
_refine_ls_R_factor_gt 0.0501
_refine_ls_shift/su_max 0.002
_refine_ls_shift/su_mean 0.000
_refine_ls_structure_factor_coef Fsqd
_refine_ls_weighting_details 'calc w = 1/[\s^2^(Fo^2^)+(0.012P)^2^+1.1P] where P = (Fo^2^+2Fc^2^)/3'
_refine_ls_weighting_scheme calc
_refine_ls_wR_factor_gt 0.0869
_refine_ls_wR_factor_ref 0.0895
_reflns_number_gt 2164
_reflns_number_total 2313
_reflns_threshold_expression I>2\s(I)
_cod_data_source_file dn6033.cif
_cod_data_source_block 2
_cod_depositor_comments
;
The following automatic conversions were performed:

'_exptl_crystal_density_meas' value 'not measured' was changed to '?'
- the value is perceived as not measured.

Automatic conversion script
Id: cif_fix_values 3008 2015-01-20 13:52:24Z robertas 
;
_cod_original_cell_volume 1311.4(7)
_cod_original_sg_symbol_H-M 'P 21/n'
_cod_original_formula_sum 'C13 H18 O2 S1'
_cod_database_code 2201474
_cod_database_fobs_code 2201474

loop_
_symmetry_equiv_pos_as_xyz
'x, y, z'
'-x+1/2, y+1/2, -z+1/2'
'-x, -y, -z'
'x-1/2, -y-1/2, z-1/2'

loop_
_atom_site_label
_atom_site_fract_x
_atom_site_fract_y
_atom_site_fract_z
_atom_site_U_iso_or_equiv
_atom_site_adp_type
_atom_site_calc_flag
_atom_site_refinement_flags
_atom_site_occupancy
_atom_site_disorder_assembly
_atom_site_disorder_group
_atom_site_type_symbol
S1 0.36051(6) 0.21372(4) 0.97186(5) 0.04662(18) Uani d . 1 . . S
O1 0.4154(2) 0.28485(10) 0.89846(16) 0.0614(5) Uani d . 1 . . O
O2 0.47267(19) 0.17171(12) 1.07292(16) 0.0666(5) Uani d . 1 . . O
C1 0.1984(3) 0.25124(13) 1.0445(2) 0.0443(5) Uani d . 1 . . C
C2 0.2104(3) 0.34695(14) 1.0834(2) 0.0466(5) Uani d . 1 . . C
H2 0.302(2) 0.3758(13) 1.0641(19) 0.043(6) Uiso d . 1 . . H
C3 0.0933(3) 0.31905(17) 0.9664(3) 0.0551(6) Uani d . 1 . . C
H31 -0.012(3) 0.3141(16) 0.977(2) 0.066(8) Uiso d . 1 . . H
H32 0.113(3) 0.3343(15) 0.881(2) 0.057(7) Uiso d . 1 . . H
C4 0.1617(3) 0.38101(16) 1.2092(2) 0.0543(6) Uani d . 1 . . C
H4 0.068(3) 0.3515(15) 1.220(2) 0.056(7) Uiso d . 1 . . H
C5 0.2867(4) 0.3627(2) 1.3285(3) 0.0829(9) Uani d . 1 . . C
H5A 0.3818 0.3948 1.3209 0.108(6) Uiso calc R 1 . . H
H5B 0.3099 0.3009 1.3331 0.108(6) Uiso calc R 1 . . H
H5C 0.2477 0.3807 1.4070 0.108(6) Uiso calc R 1 . . H
C6 0.1268(4) 0.47848(19) 1.1939(3) 0.0856(10) Uani d . 1 . . C
H6A 0.0954 0.5007 1.2734 0.107(6) Uiso calc R 1 . . H
H6B 0.0423 0.4877 1.1210 0.107(6) Uiso calc R 1 . . H
H6C 0.2205 0.5088 1.1774 0.107(6) Uiso calc R 1 . . H
C7 0.1302(3) 0.18282(16) 1.1257(3) 0.0687(7) Uani d . 1 . . C
H7A 0.0449 0.2082 1.1639 0.092(5) Uiso calc R 1 . . H
H7B 0.2118 0.1624 1.1947 0.092(5) Uiso calc R 1 . . H
H7C 0.0903 0.1343 1.0701 0.092(5) Uiso calc R 1 . . H
C11 0.2801(2) 0.13270(14) 0.8566(2) 0.0439(5) Uani d . 1 . . C
C12 0.2160(3) 0.15703(15) 0.7292(2) 0.0513(6) Uani d . 1 . . C
H12 0.2130 0.2159 0.7043 0.054(7) Uiso calc R 1 . . H
C13 0.1564(3) 0.09258(19) 0.6394(2) 0.0646(7) Uani d . 1 . . C
H13 0.1142 0.1079 0.5531 0.075(8) Uiso calc R 1 . . H
C14 0.1594(3) 0.00587(19) 0.6777(3) 0.0717(8) Uani d . 1 . . C
H14 0.1175 -0.0371 0.6174 0.089(9) Uiso calc R 1 . . H
C15 0.2238(3) -0.01780(17) 0.8041(3) 0.0733(8) Uani d . 1 . . C
H15 0.2260 -0.0766 0.8290 0.100(10) Uiso calc R 1 . . H
C16 0.2852(3) 0.04545(15) 0.8942(2) 0.0586(6) Uani d . 1 . . C
H16 0.3298 0.0295 0.9798 0.072(8) Uiso calc R 1 . . H

loop_
_atom_site_aniso_label
_atom_site_aniso_U_11
_atom_site_aniso_U_22
_atom_site_aniso_U_33
_atom_site_aniso_U_12
_atom_site_aniso_U_13
_atom_site_aniso_U_23
S1 0.0472(3) 0.0462(3) 0.0473(3) -0.0007(2) 0.0099(2) -0.0067(2)
O1 0.0702(11) 0.0523(9) 0.0690(11) -0.0147(8) 0.0335(9) -0.0099(8)
O2 0.0585(10) 0.0766(12) 0.0584(10) 0.0143(9) -0.0088(8) -0.0114(9)
C1 0.0473(12) 0.0410(11) 0.0463(12) -0.0011(9) 0.0127(10) -0.0043(9)
C2 0.0487(13) 0.0450(12) 0.0475(13) -0.0004(10) 0.0126(10) -0.0038(10)
C3 0.0531(15) 0.0598(15) 0.0509(15) 0.0062(12) 0.0044(12) -0.0055(12)
C4 0.0519(14) 0.0597(15) 0.0528(14) 0.0009(12) 0.0125(11) -0.0132(11)
C5 0.091(2) 0.104(2) 0.0529(16) 0.0209(18) 0.0080(15) -0.0125(16)
C6 0.109(3) 0.0688(19) 0.077(2) 0.0229(17) 0.0108(17) -0.0251(15)
C7 0.0859(19) 0.0531(14) 0.0762(18) -0.0078(13) 0.0399(15) -0.0007(13)
C11 0.0445(12) 0.0440(12) 0.0437(12) 0.0035(9) 0.0082(9) -0.0057(9)
C12 0.0519(14) 0.0517(14) 0.0502(13) 0.0109(10) 0.0076(11) -0.0019(10)
C13 0.0583(15) 0.0835(19) 0.0482(15) 0.0147(13) -0.0025(12) -0.0150(13)
C14 0.0701(18) 0.0653(17) 0.0773(19) 0.0036(14) 0.0045(14) -0.0316(15)
C15 0.091(2) 0.0456(15) 0.082(2) 0.0033(14) 0.0119(16) -0.0135(14)
C16 0.0743(17) 0.0478(13) 0.0525(14) 0.0058(12) 0.0071(12) -0.0010(11)

loop_
_atom_type_symbol
_atom_type_description
_atom_type_scat_dispersion_real
_atom_type_scat_dispersion_imag
_atom_type_scat_source
S S 0.1246 0.1234 'International Tables Vol C Tables 4.2.6.8 and 6.1.1.4'
O O 0.0106 0.0060 'International Tables Vol C Tables 4.2.6.8 and 6.1.1.4'
C C 0.0033 0.0016 'International Tables Vol C Tables 4.2.6.8 and 6.1.1.4'
H H 0.0000 0.0000 'International Tables Vol C Tables 4.2.6.8 and 6.1.1.4'

loop_
_geom_angle_atom_site_label_1
_geom_angle_atom_site_label_2
_geom_angle_atom_site_label_3
_geom_angle
_geom_angle_publ_flag
O1 S1 O2 118.47(11) y
O1 S1 C1 108.67(10) y
O2 S1 C1 108.16(10) y
O1 S1 C11 107.33(10) y
O2 S1 C11 108.18(10) y
C1 S1 C11 105.25(10) y
C3 C1 C2 59.31(15) y
C3 C1 C7 121.2(2) y
C2 C1 C7 122.41(19) y
C3 C1 S1 115.67(17) y
C2 C1 S1 113.54(15) y
C7 C1 S1 114.07(16) y
C3 C2 C4 123.0(2) y
C3 C2 C1 60.34(15) y
C4 C2 C1 122.7(2) ?
C3 C2 H2 115.5(12) ?
C4 C2 H2 111.7(13) ?
C1 C2 H2 114.7(13) ?
C2 C3 C1 60.35(15) y
C2 C3 H31 117.3(15) ?
C1 C3 H31 112.6(16) ?
C2 C3 H32 118.6(14) ?
C1 C3 H32 118.6(14) ?
H31 C3 H32 117(2) ?
C5 C4 C2 111.9(2) ?
C5 C4 C6 111.4(2) ?
C2 C4 C6 108.8(2) ?
C5 C4 H4 108.5(14) ?
C2 C4 H4 107.0(14) ?
C6 C4 H4 108.9(14) ?
C4 C5 H5A 109.5 ?
C4 C5 H5B 109.5 ?
H5A C5 H5B 109.5 ?
C4 C5 H5C 109.5 ?
H5A C5 H5C 109.5 ?
H5B C5 H5C 109.5 ?
C4 C6 H6A 109.5 ?
C4 C6 H6B 109.5 ?
H6A C6 H6B 109.5 ?
C4 C6 H6C 109.5 ?
H6A C6 H6C 109.5 ?
H6B C6 H6C 109.5 ?
C1 C7 H7A 109.5 ?
C1 C7 H7B 109.5 ?
H7A C7 H7B 109.5 ?
C1 C7 H7C 109.5 ?
H7A C7 H7C 109.5 ?
H7B C7 H7C 109.5 ?
C12 C11 C16 120.7(2) ?
C12 C11 S1 119.76(17) ?
C16 C11 S1 119.48(17) ?
C11 C12 C13 119.1(2) ?
C11 C12 H12 120.5 ?
C13 C12 H12 120.5 ?
C14 C13 C12 120.1(2) ?
C14 C13 H13 120.0 ?
C12 C13 H13 120.0 ?
C15 C14 C13 120.5(2) ?
C15 C14 H14 119.7 ?
C13 C14 H14 119.7 ?
C14 C15 C16 120.1(3) ?
C14 C15 H15 120.0 ?
C16 C15 H15 120.0 ?
C15 C16 C11 119.5(2) ?
C15 C16 H16 120.3 ?
C11 C16 H16 120.3 ?

loop_
_geom_bond_atom_site_label_1
_geom_bond_atom_site_label_2
_geom_bond_site_symmetry_2
_geom_bond_distance
_geom_bond_publ_flag
S1 O1 . 1.4388(16) y
S1 O2 . 1.4405(17) y
S1 C1 . 1.766(2) y
S1 C11 . 1.767(2) y
C1 C3 . 1.509(3) ?
C1 C2 . 1.509(3) ?
C1 C7 . 1.507(3) ?
C2 C3 . 1.493(3) ?
C2 C4 . 1.510(3) ?
C2 H2 . 0.94(2) ?
C3 H31 . 0.93(3) ?
C3 H32 . 0.95(2) ?
C4 C5 . 1.511(3) ?
C4 C6 . 1.516(4) ?
C4 H4 . 0.94(2) ?
C5 H5A . 0.9600 ?
C5 H5B . 0.9600 ?
C5 H5C . 0.9600 ?
C6 H6A . 0.9600 ?
C6 H6B . 0.9600 ?
C6 H6C . 0.9600 ?
C7 H7A . 0.9600 ?
C7 H7B . 0.9600 ?
C7 H7C . 0.9600 ?
C11 C12 . 1.383(3) ?
C11 C16 . 1.381(3) ?
C12 C13 . 1.384(3) ?
C12 H12 . 0.9300 ?
C13 C14 . 1.375(4) ?
C13 H13 . 0.9300 ?
C14 C15 . 1.372(4) ?
C14 H14 . 0.9300 ?
C15 C16 . 1.378(3) ?
C15 H15 . 0.9300 ?
C16 H16 . 0.9300 ?

loop_
_geom_torsion_atom_site_label_1
_geom_torsion_atom_site_label_2
_geom_torsion_atom_site_label_3
_geom_torsion_atom_site_label_4
_geom_torsion
_geom_torsion_publ_flag
O1 S1 C1 C3 32.98(19) ?
O2 S1 C1 C3 162.81(17) ?
C11 S1 C1 C3 -81.73(18) y
O1 S1 C1 C2 -32.92(18) ?
O2 S1 C1 C2 96.91(17) ?
C11 S1 C1 C2 -147.64(16) ?
O1 S1 C1 C7 -179.52(17) ?
O2 S1 C1 C7 -49.7(2) ?
C11 S1 C1 C7 65.76(19) ?
C7 C1 C2 C3 -109.6(3) ?
S1 C1 C2 C3 106.92(19) ?
C3 C1 C2 C4 112.3(3) ?
C7 C1 C2 C4 2.7(3) ?
S1 C1 C2 C4 -140.77(19) y
C4 C2 C3 C1 -111.8(2) ?
C7 C1 C3 C2 111.7(2) ?
S1 C1 C3 C2 -103.30(18) ?
C3 C2 C4 C5 151.9(2) ?
C1 C2 C4 C5 78.3(3) ?
C3 C2 C4 C6 -84.5(3) ?
C1 C2 C4 C6 -158.0(2) ?
O1 S1 C11 C12 -28.0(2) y
O2 S1 C11 C12 -156.87(17) y
C1 S1 C11 C12 87.69(19) y
O1 S1 C11 C16 150.62(19) ?
O2 S1 C11 C16 21.7(2) ?
C1 S1 C11 C16 -93.7(2) ?
C16 C11 C12 C13 0.1(3) ?
S1 C11 C12 C13 178.70(18) ?
C11 C12 C13 C14 0.9(4) ?
C12 C13 C14 C15 -1.1(4) ?
C13 C14 C15 C16 0.4(4) ?
C14 C15 C16 C11 0.6(4) ?
C12 C11 C16 C15 -0.9(4) ?
S1 C11 C16 C15 -179.4(2) ?
